data_4109240
loop_
_publ_author_name
'Pei-Chen Chiang'
'Juthanat Kaeobamrung'
'Jeffrey W. Bode'

_publ_section_title
;
 Enantioselective, Cyclopentene-Forming Annulations via NHC-Catalyzed
 Benzoin-Oxy-Cope Reactions
;
_journal_name_full 'Journal of the American Chemical Society'
_journal_page_first 3520
_journal_page_last 3521
_journal_paper_doi 10.1021/ja0705543
_journal_volume 129
_journal_year 2007
_chemical_absolute_configuration ad
_chemical_formula_sum 'C19 H17 Br O2'
_chemical_formula_weight 357.24
_chemical_name_systematic
; 
 ? 
;
_space_group_IT_number 19
_symmetry_cell_setting orthorhombic
_symmetry_space_group_name_Hall 'P 2ac 2ab'
_symmetry_space_group_name_H-M 'P 21 21 21'
_atom_sites_solution_hydrogens geom
_atom_sites_solution_primary direct
_atom_sites_solution_secondary difmap
_audit_creation_method SHELXL-97
_cell_angle_alpha 90.00
_cell_angle_beta 90.00
_cell_angle_gamma 90.00
_cell_formula_units_Z 4
_cell_length_a 5.5767(13)
_cell_length_b 8.914(2)
_cell_length_c 33.679(8)
_cell_measurement_temperature 293(2)
_cell_volume 1674.2(7)
_computing_structure_refinement 'SHELXL-97 (Sheldrick, 1997)'
_computing_structure_solution 'SHELXS-97 (Sheldrick, 1990)'
_diffrn_ambient_temperature 293(2)
_diffrn_measured_fraction_theta_full 0.948
_diffrn_measured_fraction_theta_max 0.948
_diffrn_measurement_device_type 'CCD area detector'
_diffrn_measurement_method 'omega scan'
_diffrn_radiation_monochromator graphite
_diffrn_radiation_source 'fine-focus sealed tube'
_diffrn_radiation_type MoK\a
_diffrn_radiation_wavelength 0.71073
_diffrn_reflns_av_R_equivalents 0.0810
_diffrn_reflns_av_sigmaI/netI 0.0908
_diffrn_reflns_limit_h_max 6
_diffrn_reflns_limit_h_min -6
_diffrn_reflns_limit_k_max 10
_diffrn_reflns_limit_k_min -11
_diffrn_reflns_limit_l_max 41
_diffrn_reflns_limit_l_min -40
_diffrn_reflns_number 12621
_diffrn_reflns_theta_full 26.49
_diffrn_reflns_theta_max 26.49
_diffrn_reflns_theta_min 1.21
_exptl_absorpt_coefficient_mu 2.459
_exptl_absorpt_correction_type multi-scan
_exptl_absorpt_process_details sadabs
_exptl_crystal_colour colorless
_exptl_crystal_density_diffrn 1.417
_exptl_crystal_description needle
_exptl_crystal_F_000 728
_exptl_crystal_size_max 0.4
_exptl_crystal_size_mid 0.05
_exptl_crystal_size_min 0.04
_refine_diff_density_max 0.341
_refine_diff_density_min -0.512
_refine_diff_density_rms 0.133
_refine_ls_abs_structure_details 'Flack H D (1983), Acta Cryst. A39, 876-881'
_refine_ls_abs_structure_Flack -0.02(2)
_refine_ls_extinction_method none
_refine_ls_goodness_of_fit_ref 1.207
_refine_ls_hydrogen_treatment mixed
_refine_ls_matrix_type full
_refine_ls_number_parameters 206
_refine_ls_number_reflns 3172
_refine_ls_number_restraints 2
_refine_ls_restrained_S_all 1.207
_refine_ls_R_factor_all 0.1713
_refine_ls_R_factor_gt 0.0632
_refine_ls_shift/su_max 0.000
_refine_ls_shift/su_mean 0.000
_refine_ls_structure_factor_coef Fsqd
_refine_ls_weighting_details 'calc w=1/[\s^2^(Fo^2^)+(0.0600P)^2^+0.0000P] where P=(Fo^2^+2Fc^2^)/3'
_refine_ls_weighting_scheme calc
_refine_ls_wR_factor_gt 0.1297
_refine_ls_wR_factor_ref 0.1758
_reflns_number_gt 1415
_reflns_number_total 3172
_reflns_threshold_expression >2sigma(I)
_cod_data_source_file ja0705543si20070124_010307.cif
_cod_data_source_block brm
_cod_depositor_comments
;
The following automatic conversions were performed:

'_exptl_absorpt_correction_type' value 'multi scan' changed to
'multi-scan' according to the built-in table from CIF Core dictionary
named 'cif_core.dic' version 2.4.1 from 2010-06-29.

Automatic conversion script
Id: cif_fix_values 1715 2011-07-08 13:25:40Z adriana 
;
_cod_original_cell_volume 1674.3(7)
_cod_database_code 4109240

loop_
_symmetry_equiv_pos_as_xyz
'x, y, z'
'-x+1/2, -y, z+1/2'
'-x, y+1/2, -z+1/2'
'x+1/2, -y+1/2, -z'

loop_
_atom_site_label
_atom_site_type_symbol
_atom_site_fract_x
_atom_site_fract_y
_atom_site_fract_z
_atom_site_U_iso_or_equiv
_atom_site_adp_type
_atom_site_occupancy
_atom_site_symmetry_multiplicity
_atom_site_calc_flag
_atom_site_refinement_flags
Br Br 1.4403(2) 0.97792(12) 0.21727(3) 0.1130(5) Uani 1 1 d .
C1 C 0.8891(15) 1.0666(10) 0.4025(3) 0.077(2) Uani 1 1 d D
H1 H 0.760(10) 1.130(7) 0.412(2) 0.093 Uiso 1 1 d D
C2 C 0.9810(16) 0.9405(9) 0.4284(2) 0.079(2) Uani 1 1 d .
H2A H 1.1489 0.9203 0.4231 0.095 Uiso 1 1 calc R
H2B H 0.9616 0.9642 0.4563 0.095 Uiso 1 1 calc R
C3 C 0.8292(14) 0.8114(10) 0.4169(2) 0.066(2) Uani 1 1 d .
C4 C 0.7261(14) 0.8364(10) 0.3819(3) 0.076(2) Uani 1 1 d .
H4 H 0.6311 0.7657 0.3691 0.091 Uiso 1 1 calc R
C5 C 0.7761(13) 0.9878(9) 0.3651(2) 0.073(2) Uani 1 1 d D
H5 H 0.636(8) 1.046(7) 0.358(2) 0.087 Uiso 1 1 d D
C6 C 0.8212(16) 0.6707(10) 0.4394(2) 0.070(2) Uani 1 1 d .
C7 C 0.9844(17) 0.6419(12) 0.4696(3) 0.093(3) Uani 1 1 d .
H7 H 1.1017 0.7126 0.4756 0.112 Uiso 1 1 calc R
C8 C 0.9748(18) 0.5105(13) 0.4907(3) 0.105(3) Uani 1 1 d .
H8 H 1.0891 0.4922 0.5102 0.127 Uiso 1 1 calc R
C9 C 0.802(2) 0.4066(11) 0.4838(3) 0.093(3) Uani 1 1 d .
H9 H 0.7953 0.3188 0.4987 0.112 Uiso 1 1 calc R
C10 C 0.6365(19) 0.4338(13) 0.4542(3) 0.096(3) Uani 1 1 d .
H10 H 0.5178 0.3632 0.4490 0.116 Uiso 1 1 calc R
C11 C 0.6453(17) 0.5635(11) 0.4325(3) 0.087(3) Uani 1 1 d .
H11 H 0.5315 0.5802 0.4128 0.104 Uiso 1 1 calc R
C12 C 0.9393(14) 0.9846(8) 0.3292(2) 0.0635(18) Uani 1 1 d .
C13 C 1.1288(14) 0.8848(9) 0.3263(2) 0.072(2) Uani 1 1 d .
H13 H 1.1569 0.8173 0.3468 0.087 Uiso 1 1 calc R
C14 C 1.2763(15) 0.8838(9) 0.2935(2) 0.072(2) Uani 1 1 d .
H14 H 1.4011 0.8147 0.2921 0.086 Uiso 1 1 calc R
C15 C 1.2421(15) 0.9829(9) 0.2631(2) 0.073(2) Uani 1 1 d .
C16 C 1.0550(19) 1.0863(10) 0.2646(3) 0.091(3) Uani 1 1 d .
H16 H 1.0276 1.1535 0.2440 0.110 Uiso 1 1 calc R
C17 C 0.9106(17) 1.0848(10) 0.2983(3) 0.092(3) Uani 1 1 d .
H17 H 0.7881 1.1553 0.3002 0.110 Uiso 1 1 calc R
C18 C 1.062(2) 1.1900(12) 0.3928(3) 0.087(3) Uani 1 1 d .
C19 C 1.108(2) 1.4256(12) 0.3610(3) 0.123(4) Uani 1 1 d .
H19A H 1.2565 1.3881 0.3506 0.184 Uiso 1 1 calc R
H19B H 1.1394 1.4883 0.3836 0.184 Uiso 1 1 calc R
H19C H 1.0274 1.4831 0.3409 0.184 Uiso 1 1 calc R
O1 O 1.2710(13) 1.1885(8) 0.4012(2) 0.121(3) Uani 1 1 d .
O2 O 0.9593(13) 1.3025(8) 0.37275(19) 0.1034(19) Uani 1 1 d .

loop_
_atom_site_aniso_label
_atom_site_aniso_U_11
_atom_site_aniso_U_22
_atom_site_aniso_U_33
_atom_site_aniso_U_23
_atom_site_aniso_U_13
_atom_site_aniso_U_12
Br 0.1216(8) 0.1178(8) 0.0996(7) -0.0165(6) 0.0239(6) -0.0298(7)
C1 0.060(6) 0.079(6) 0.092(6) -0.027(5) 0.015(5) 0.012(5)
C2 0.077(6) 0.087(6) 0.072(5) -0.012(4) -0.004(5) -0.005(6)
C3 0.046(5) 0.086(6) 0.067(5) -0.007(5) 0.002(4) -0.006(4)
C4 0.052(5) 0.079(7) 0.096(7) -0.014(5) -0.003(5) -0.005(5)
C5 0.056(5) 0.070(6) 0.091(6) -0.025(5) -0.003(4) 0.005(5)
C6 0.060(5) 0.085(6) 0.064(5) -0.013(5) 0.010(5) 0.000(5)
C7 0.069(7) 0.133(8) 0.077(6) 0.006(6) -0.017(6) -0.005(6)
C8 0.084(7) 0.145(10) 0.088(6) 0.018(7) -0.026(5) 0.016(9)
C9 0.089(7) 0.095(7) 0.096(7) 0.012(6) 0.023(7) 0.007(7)
C10 0.080(7) 0.120(9) 0.090(7) -0.005(6) -0.006(6) -0.005(6)
C11 0.072(6) 0.106(8) 0.082(6) 0.000(6) -0.002(5) -0.013(6)
C12 0.056(4) 0.057(5) 0.077(5) -0.009(4) -0.004(4) 0.007(5)
C13 0.066(6) 0.069(5) 0.082(6) 0.000(4) 0.002(5) 0.004(5)
C14 0.066(6) 0.067(5) 0.083(6) -0.008(5) -0.001(5) 0.012(4)
C15 0.079(6) 0.060(5) 0.082(5) -0.008(5) 0.003(4) -0.020(5)
C16 0.099(7) 0.082(6) 0.092(6) 0.013(5) -0.001(6) 0.008(6)
C17 0.080(6) 0.086(6) 0.110(7) 0.012(6) 0.004(6) 0.017(5)
C18 0.077(7) 0.096(7) 0.087(7) -0.038(6) 0.024(6) -0.014(8)
C19 0.123(9) 0.111(8) 0.134(9) -0.005(6) 0.024(7) -0.024(8)
O1 0.063(5) 0.138(6) 0.163(7) -0.019(5) -0.008(4) -0.022(5)
O2 0.091(5) 0.098(5) 0.121(5) -0.007(4) 0.005(4) -0.011(5)

loop_
_atom_type_symbol
_atom_type_description
_atom_type_scat_dispersion_real
_atom_type_scat_dispersion_imag
_atom_type_scat_source
C C 0.0033 0.0016 'International Tables Vol C Tables 4.2.6.8 and 6.1.1.4'
H H 0.0000 0.0000 'International Tables Vol C Tables 4.2.6.8 and 6.1.1.4'
O O 0.0106 0.0060 'International Tables Vol C Tables 4.2.6.8 and 6.1.1.4'
Br Br -0.2901 2.4595 'International Tables Vol C Tables 4.2.6.8 and 6.1.1.4'

loop_
_geom_angle_atom_site_label_1
_geom_angle_atom_site_label_2
_geom_angle_atom_site_label_3
_geom_angle
C18 C1 C2 116.9(8)
C18 C1 C5 114.3(8)
C2 C1 C5 105.4(6)
C18 C1 H1 97(5)
C2 C1 H1 120(5)
C5 C1 H1 103(5)
C3 C2 C1 103.5(6)
C3 C2 H2A 111.1
C1 C2 H2A 111.1
C3 C2 H2B 111.1
C1 C2 H2B 111.1
H2A C2 H2B 109.0
C4 C3 C6 126.0(8)
C4 C3 C2 110.4(7)
C6 C3 C2 123.2(8)
C3 C4 C5 114.1(7)
C3 C4 H4 122.9
C5 C4 H4 122.9
C4 C5 C12 113.6(6)
C4 C5 C1 100.0(7)
C12 C5 C1 114.0(6)
C4 C5 H5 115(4)
C12 C5 H5 107(4)
C1 C5 H5 106(4)
C7 C6 C11 117.3(8)
C7 C6 C3 121.1(9)
C11 C6 C3 121.6(8)
C8 C7 C6 120.8(9)
C8 C7 H7 119.6
C6 C7 H7 119.6
C9 C8 C7 121.4(9)
C9 C8 H8 119.3
C7 C8 H8 119.3
C8 C9 C10 118.7(9)
C8 C9 H9 120.6
C10 C9 H9 120.6
C11 C10 C9 120.7(10)
C11 C10 H10 119.7
C9 C10 H10 119.7
C10 C11 C6 121.1(9)
C10 C11 H11 119.5
C6 C11 H11 119.5
C17 C12 C13 116.8(7)
C17 C12 C5 121.3(8)
C13 C12 C5 121.9(7)
C14 C13 C12 121.2(7)
C14 C13 H13 119.4
C12 C13 H13 119.4
C15 C14 C13 120.9(7)
C15 C14 H14 119.5
C13 C14 H14 119.5
C14 C15 C16 120.3(7)
C14 C15 Br 120.9(7)
C16 C15 Br 118.8(7)
C17 C16 C15 117.2(8)
C17 C16 H16 121.4
C15 C16 H16 121.4
C12 C17 C16 123.7(8)
C12 C17 H17 118.2
C16 C17 H17 118.2
O1 C18 O2 122.9(10)
O1 C18 C1 124.5(12)
O2 C18 C1 112.5(10)
O2 C19 H19A 109.5
O2 C19 H19B 109.5
H19A C19 H19B 109.5
O2 C19 H19C 109.5
H19A C19 H19C 109.5
H19B C19 H19C 109.5
C18 O2 C19 117.7(8)

loop_
_geom_bond_atom_site_label_1
_geom_bond_atom_site_label_2
_geom_bond_distance
Br C15 1.898(7)
C1 C18 1.500(12)
C1 C2 1.512(11)
C1 C5 1.575(11)
C1 H1 0.968(10)
C2 C3 1.481(10)
C2 H2A 0.9700
C2 H2B 0.9700
C3 C4 1.329(10)
C3 C6 1.466(11)
C4 C5 1.490(11)
C4 H4 0.9300
C5 C12 1.512(10)
C5 H5 0.970(10)
C6 C7 1.390(11)
C6 C11 1.389(11)
C7 C8 1.372(13)
C7 H7 0.9300
C8 C9 1.357(12)
C8 H8 0.9300
C9 C10 1.379(13)
C9 H9 0.9300
C10 C11 1.370(12)
C10 H10 0.9300
C11 H11 0.9300
C12 C17 1.380(11)
C12 C13 1.385(9)
C13 C14 1.376(10)
C13 H13 0.9300
C14 C15 1.367(10)
C14 H14 0.9300
C15 C16 1.393(12)
C16 C17 1.393(12)
C16 H16 0.9300
C17 H17 0.9300
C18 O1 1.197(12)
C18 O2 1.339(11)
C19 O2 1.431(10)
C19 H19A 0.9600
C19 H19B 0.9600
C19 H19C 0.9600

loop_
_geom_torsion_atom_site_label_1
_geom_torsion_atom_site_label_2
_geom_torsion_atom_site_label_3
_geom_torsion_atom_site_label_4
_geom_torsion
C18 C1 C2 C3 -153.5(6)
C5 C1 C2 C3 -25.4(8)
C1 C2 C3 C4 18.6(9)
C1 C2 C3 C6 -168.0(7)
C6 C3 C4 C5 -176.8(7)
C2 C3 C4 C5 -3.6(9)
C3 C4 C5 C12 109.6(8)
C3 C4 C5 C1 -12.3(9)
C18 C1 C5 C4 152.5(8)
C2 C1 C5 C4 22.8(8)
C18 C1 C5 C12 30.9(11)
C2 C1 C5 C12 -98.8(8)
C4 C3 C6 C7 162.3(8)
C2 C3 C6 C7 -10.1(12)
C4 C3 C6 C11 -20.3(13)
C2 C3 C6 C11 167.4(7)
C11 C6 C7 C8 1.9(13)
C3 C6 C7 C8 179.5(8)
C6 C7 C8 C9 -2.1(15)
C7 C8 C9 C10 1.3(15)
C8 C9 C10 C11 -0.5(14)
C9 C10 C11 C6 0.4(14)
C7 C6 C11 C10 -1.1(12)
C3 C6 C11 C10 -178.7(8)
C4 C5 C12 C17 145.3(8)
C1 C5 C12 C17 -101.0(9)
C4 C5 C12 C13 -36.8(10)
C1 C5 C12 C13 76.9(9)
C17 C12 C13 C14 -1.7(10)
C5 C12 C13 C14 -179.7(7)
C12 C13 C14 C15 0.9(11)
C13 C14 C15 C16 -0.5(11)
C13 C14 C15 Br -178.3(6)
C14 C15 C16 C17 1.0(11)
Br C15 C16 C17 178.8(7)
C13 C12 C17 C16 2.3(12)
C5 C12 C17 C16 -179.7(7)
C15 C16 C17 C12 -2.0(13)
C2 C1 C18 O1 7.0(12)
C5 C1 C18 O1 -116.7(10)
C2 C1 C18 O2 -174.6(7)
C5 C1 C18 O2 61.7(9)
O1 C18 O2 C19 -0.2(13)
C1 C18 O2 C19 -178.6(7)
